data_7123016
loop_
_publ_author_name
'Attram, Henrietta D.'
'Wittlin, Sergio'
'Chibale, Kelly'

_publ_section_title
;
 Incorporation of an intramolecular hydrogen bonding motif in the side
 chain of antimalarial benzimidazoles.
;
_journal_issue 3
_journal_name_full MedChemComm
_journal_page_first 450
_journal_page_last 455
_journal_paper_doi 10.1039/c8md00608c
_journal_volume 10
_journal_year 2019
_chemical_formula_sum 'C18 H23 F N4 O2'
_chemical_formula_weight 346.40
_space_group_crystal_system monoclinic
_space_group_IT_number 14
_space_group_name_Hall '-P 2ybc'
_space_group_name_H-M_alt 'P 1 21/c 1'
_symmetry_space_group_name_Hall '-P 2ybc'
_symmetry_space_group_name_H-M 'P 1 21/c 1'
_atom_sites_solution_hydrogens mixed
_atom_sites_solution_primary direct
_atom_sites_solution_secondary difmap
_audit_creation_method SHELXL-2014/7
_audit_update_record
;
2018-12-10 deposited with the CCDC.    2019-02-14 downloaded from the CCDC.
;
_cell_angle_alpha 90
_cell_angle_beta 96.075(2)
_cell_angle_gamma 90
_cell_formula_units_Z 4
_cell_length_a 13.6252(16)
_cell_length_b 10.5144(12)
_cell_length_c 12.6246(13)
_cell_measurement_reflns_used 2947
_cell_measurement_temperature 173(2)
_cell_measurement_theta_max 24.94
_cell_measurement_theta_min 2.451
_cell_volume 1798.5(3)
_computing_cell_refinement 'SAINT (7.60a, Bruker AXS Inc., Madison, WI, USA, 2006)'
_computing_data_collection 'SAINT (7.60a, Bruker AXS Inc., Madison, WI, USA, 2006)'
_computing_data_reduction 'SAINT (7.60a, Bruker AXS Inc., Madison, WI, USA, 2006)'
_computing_molecular_graphics 'X-Seed (Barbour, 2001'
_computing_publication_material 'SHELXL-2014/7 (Sheldrick, 2014)'
_computing_structure_refinement 'SHELXL-2014/7 (Sheldrick, 2014)'
_computing_structure_solution 'SHELXS-97 (Sheldrick, 1997)'
_diffrn_ambient_temperature 173(2)
_diffrn_measured_fraction_theta_full 0.999
_diffrn_measured_fraction_theta_max 0.999
_diffrn_measurement_device_type 'Bruker Kappa Duo Apex II Diffractometer'
_diffrn_measurement_method '0.5\% \f scans and \w scans'
_diffrn_radiation_type MoK\a
_diffrn_radiation_wavelength 0.71073
_diffrn_reflns_av_R_equivalents 0.0445
_diffrn_reflns_av_unetI/netI 0.0436
_diffrn_reflns_Laue_measured_fraction_full 0.999
_diffrn_reflns_Laue_measured_fraction_max 0.999
_diffrn_reflns_limit_h_max 17
_diffrn_reflns_limit_h_min -17
_diffrn_reflns_limit_k_max 13
_diffrn_reflns_limit_k_min -13
_diffrn_reflns_limit_l_max 16
_diffrn_reflns_limit_l_min -8
_diffrn_reflns_number 13245
_diffrn_reflns_point_group_measured_fraction_full 0.999
_diffrn_reflns_point_group_measured_fraction_max 0.999
_diffrn_reflns_theta_full 25.242
_diffrn_reflns_theta_max 27.491
_diffrn_reflns_theta_min 1.503
_diffrn_source 'fine-focus sealed tube'
_exptl_absorpt_coefficient_mu 0.093
_exptl_absorpt_correction_T_max 1.000
_exptl_absorpt_correction_T_min 0.875
_exptl_absorpt_correction_type multi-scan
_exptl_absorpt_process_details 'SADABS (Sheldrick, 2001)'
_exptl_crystal_colour colorless
_exptl_crystal_density_diffrn 1.279
_exptl_crystal_density_meas ?
_exptl_crystal_description block
_exptl_crystal_F_000 736
_exptl_crystal_size_max 0.270
_exptl_crystal_size_mid 0.260
_exptl_crystal_size_min 0.070
_exptl_transmission_factor_max 1.000
_exptl_transmission_factor_min 0.875
_refine_diff_density_max 0.179
_refine_diff_density_min -0.268
_refine_diff_density_rms 0.039
_refine_ls_extinction_method none
_refine_ls_goodness_of_fit_ref 1.017
_refine_ls_hydrogen_treatment mixed
_refine_ls_matrix_type full
_refine_ls_number_parameters 247
_refine_ls_number_reflns 4132
_refine_ls_number_restraints 3
_refine_ls_restrained_S_all 1.017
_refine_ls_R_factor_all 0.0673
_refine_ls_R_factor_gt 0.0432
_refine_ls_shift/su_max 0.000
_refine_ls_shift/su_mean 0.000
_refine_ls_structure_factor_coef Fsqd
_refine_ls_weighting_details 'w=1/[\s^2^(Fo^2^)+(0.0446P)^2^+0.3906P] where P=(Fo^2^+2Fc^2^)/3'
_refine_ls_weighting_scheme calc
_refine_ls_wR_factor_gt 0.1001
_refine_ls_wR_factor_ref 0.1137
_reflns_Friedel_coverage 0.000
_reflns_number_gt 2914
_reflns_number_total 4132
_reflns_threshold_expression 'I > 2\s(I)'
_cod_data_source_file c8md00608c2.cif
_cod_data_source_block HDA1
_cod_depositor_comments
;
The following automatic conversions were performed:

'_exptl_crystal_density_meas' value 'not measured' was changed to '?'
- the value is perceived as not measured.

Automatic conversion script
Id: cif_fix_values 4973 2017-02-22 13:04:09Z antanas 

 Adding full bibliography for 7123016.cif.
;
_cod_database_code 7123016
_shelx_shelxl_version_number 2014/7
_shelx_space_group_comment
;
The symmetry employed for this shelxl refinement is uniquely defined
by the following loop, which should always be used as a source of
symmetry information in preference to the above space-group names.
They are only intended as comments.
;
_shelx_estimated_absorpt_t_min 0.975
_shelx_estimated_absorpt_t_max 0.994

loop_
_space_group_symop_operation_xyz
'x, y, z'
'-x, y+1/2, -z+1/2'
'-x, -y, -z'
'x, -y-1/2, z-1/2'

loop_
_atom_site_label
_atom_site_type_symbol
_atom_site_fract_x
_atom_site_fract_y
_atom_site_fract_z
_atom_site_U_iso_or_equiv
_atom_site_adp_type
_atom_site_occupancy
_atom_site_site_symmetry_order
_atom_site_calc_flag
_atom_site_refinement_flags_posn
_atom_site_refinement_flags_adp
F1 F 0.37802(9) 0.45567(11) 0.02906(8) 0.0631(3) Uani 1 1 d . .
O1 O 0.23658(8) 0.33988(10) 0.12822(8) 0.0373(3) Uani 1 1 d D .
H1O H 0.2019(15) 0.2784(17) 0.1684(15) 0.089(8) Uiso 1 1 d D .
O2 O 0.10018(8) 0.53274(10) 0.09724(8) 0.0323(2) Uani 1 1 d D .
H2A H 0.1561(9) 0.4777(15) 0.1009(14) 0.059(6) Uiso 1 1 d D .
H2B H 0.1112(16) 0.5841(18) 0.1598(11) 0.083(7) Uiso 1 1 d D .
N1 N -0.12722(10) 0.30465(13) 0.07612(10) 0.0368(3) Uani 1 1 d . .
H1 H -0.1084(13) 0.3632(18) 0.0333(14) 0.048(5) Uiso 1 1 d . .
N2 N -0.12431(9) 0.17496(12) 0.21783(9) 0.0329(3) Uani 1 1 d . .
N3 N 0.00524(10) 0.32484(13) 0.21310(11) 0.0377(3) Uani 1 1 d . .
H3N H 0.0304(13) 0.3852(18) 0.1776(13) 0.048(5) Uiso 1 1 d . .
N4 N 0.18851(9) 0.15945(12) 0.24661(9) 0.0327(3) Uani 1 1 d . .
C1 C -0.28370(13) 0.21914(17) -0.02698(13) 0.0450(4) Uani 1 1 d . .
H1C H -0.2859 0.2756 -0.0859 0.054 Uiso 1 1 calc R U
C2 C -0.35406(13) 0.12478(19) -0.02135(14) 0.0490(4) Uani 1 1 d . .
H2 H -0.4054 0.1161 -0.0779 0.059 Uiso 1 1 calc R U
C3 C -0.35123(12) 0.04265(18) 0.06515(14) 0.0469(4) Uani 1 1 d . .
H3A H -0.4002 -0.0215 0.0662 0.056 Uiso 1 1 calc R U
C4 C -0.27799(12) 0.05275(16) 0.15023(13) 0.0410(4) Uani 1 1 d . .
H4 H -0.2768 -0.0029 0.2097 0.049 Uiso 1 1 calc R U
C5 C -0.20663(11) 0.14640(15) 0.14591(11) 0.0335(3) Uani 1 1 d . .
C6 C -0.20996(12) 0.22737(15) 0.05725(12) 0.0358(4) Uani 1 1 d . .
C7 C -0.07923(11) 0.26864(14) 0.17176(12) 0.0328(3) Uani 1 1 d . .
C8 C 0.05498(12) 0.28636(15) 0.31563(12) 0.0369(4) Uani 1 1 d . .
H8A H 0.0061 0.2834 0.3683 0.044 Uiso 1 1 calc R U
H8B H 0.1050 0.3513 0.3398 0.044 Uiso 1 1 calc R U
C9 C 0.10523(12) 0.15763(15) 0.31293(12) 0.0366(4) Uani 1 1 d . .
H9A H 0.1300 0.1322 0.3865 0.044 Uiso 1 1 calc R U
H9B H 0.0563 0.0934 0.2843 0.044 Uiso 1 1 calc R U
C10 C 0.19374(12) 0.04214(15) 0.18244(13) 0.0418(4) Uani 1 1 d . .
H10A H 0.1876 -0.0331 0.2285 0.050 Uiso 1 1 calc R U
H10B H 0.2587 0.0378 0.1542 0.050 Uiso 1 1 calc R U
C11 C 0.11241(14) 0.03918(19) 0.09044(14) 0.0533(5) Uani 1 1 d . .
H11A H 0.0480 0.0390 0.1184 0.080 Uiso 1 1 calc R U
H11B H 0.1190 -0.0378 0.0480 0.080 Uiso 1 1 calc R U
H11C H 0.1177 0.1144 0.0456 0.080 Uiso 1 1 calc R U
C12 C 0.28349(12) 0.18410(16) 0.31194(13) 0.0407(4) Uani 1 1 d . .
H12A H 0.3074 0.1042 0.3472 0.049 Uiso 1 1 calc R U
H12B H 0.2727 0.2465 0.3683 0.049 Uiso 1 1 calc R U
C13 C 0.36096(11) 0.23436(15) 0.24634(12) 0.0358(4) Uani 1 1 d . .
C14 C 0.46111(13) 0.20936(18) 0.27335(15) 0.0492(4) Uani 1 1 d . .
H14 H 0.4807 0.1534 0.3308 0.059 Uiso 1 1 calc R U
C15 C 0.53238(13) 0.2647(2) 0.21778(16) 0.0569(5) Uani 1 1 d . .
H15 H 0.6002 0.2459 0.2367 0.068 Uiso 1 1 calc R U
C16 C 0.50512(14) 0.3472(2) 0.13510(15) 0.0532(5) Uani 1 1 d . .
H16 H 0.5535 0.3864 0.0971 0.064 Uiso 1 1 calc R U
C17 C 0.40660(13) 0.37153(17) 0.10865(12) 0.0427(4) Uani 1 1 d . .
C18 C 0.33319(11) 0.31532(14) 0.16044(11) 0.0328(3) Uani 1 1 d . .

loop_
_atom_site_aniso_label
_atom_site_aniso_U_11
_atom_site_aniso_U_22
_atom_site_aniso_U_33
_atom_site_aniso_U_23
_atom_site_aniso_U_13
_atom_site_aniso_U_12
F1 0.0755(8) 0.0710(8) 0.0427(6) 0.0136(5) 0.0062(5) -0.0240(6)
O1 0.0362(6) 0.0351(6) 0.0400(6) 0.0078(5) 0.0008(5) 0.0027(5)
O2 0.0379(6) 0.0305(6) 0.0279(5) 0.0008(4) 0.0004(4) 0.0021(5)
N1 0.0470(8) 0.0292(7) 0.0352(7) 0.0091(6) 0.0083(6) 0.0037(6)
N2 0.0356(7) 0.0304(7) 0.0333(6) 0.0063(5) 0.0063(5) 0.0007(5)
N3 0.0432(8) 0.0293(7) 0.0415(7) 0.0076(6) 0.0081(6) -0.0031(6)
N4 0.0335(7) 0.0324(7) 0.0321(6) 0.0025(5) 0.0023(5) -0.0004(5)
C1 0.0521(10) 0.0445(10) 0.0375(9) 0.0064(7) 0.0012(8) 0.0122(8)
C2 0.0435(10) 0.0548(11) 0.0466(10) 0.0006(8) -0.0051(8) 0.0085(8)
C3 0.0378(9) 0.0472(10) 0.0550(10) 0.0018(8) 0.0017(8) -0.0004(8)
C4 0.0386(9) 0.0398(9) 0.0447(9) 0.0085(7) 0.0048(7) 0.0017(7)
C5 0.0348(8) 0.0327(8) 0.0336(8) 0.0033(6) 0.0058(6) 0.0071(6)
C6 0.0418(9) 0.0307(8) 0.0356(8) 0.0026(6) 0.0072(7) 0.0069(7)
C7 0.0393(8) 0.0268(8) 0.0336(8) 0.0025(6) 0.0099(6) 0.0050(6)
C8 0.0424(9) 0.0348(9) 0.0346(8) -0.0035(7) 0.0091(7) -0.0050(7)
C9 0.0395(9) 0.0375(9) 0.0334(8) 0.0066(7) 0.0062(7) -0.0028(7)
C10 0.0443(9) 0.0314(8) 0.0505(9) -0.0018(7) 0.0087(8) 0.0013(7)
C11 0.0607(12) 0.0505(11) 0.0482(10) -0.0142(9) 0.0035(9) -0.0055(9)
C12 0.0403(9) 0.0434(10) 0.0366(8) 0.0094(7) -0.0050(7) -0.0004(7)
C13 0.0347(8) 0.0346(8) 0.0371(8) -0.0032(7) -0.0008(6) 0.0010(7)
C14 0.0398(10) 0.0489(11) 0.0564(11) -0.0026(9) -0.0073(8) 0.0061(8)
C15 0.0305(9) 0.0677(14) 0.0724(13) -0.0184(11) 0.0054(9) 0.0026(9)
C16 0.0431(10) 0.0665(13) 0.0526(11) -0.0176(10) 0.0169(8) -0.0141(9)
C17 0.0519(11) 0.0435(10) 0.0338(8) -0.0067(7) 0.0093(7) -0.0098(8)
C18 0.0347(8) 0.0313(8) 0.0321(7) -0.0062(6) 0.0027(6) 0.0000(6)

loop_
_atom_type_symbol
_atom_type_description
_atom_type_scat_dispersion_real
_atom_type_scat_dispersion_imag
_atom_type_scat_source
C C 0.0033 0.0016 'International Tables Vol C Tables 4.2.6.8 and 6.1.1.4'
H H 0.0000 0.0000 'International Tables Vol C Tables 4.2.6.8 and 6.1.1.4'
N N 0.0061 0.0033 'International Tables Vol C Tables 4.2.6.8 and 6.1.1.4'
O O 0.0106 0.0060 'International Tables Vol C Tables 4.2.6.8 and 6.1.1.4'
F F 0.0171 0.0103 'International Tables Vol C Tables 4.2.6.8 and 6.1.1.4'

loop_
_geom_angle_atom_site_label_1
_geom_angle_atom_site_label_2
_geom_angle_atom_site_label_3
_geom_angle
C18 O1 H1O 103.1(14)
H2A O2 H2B 104.4(17)
C7 N1 C6 107.07(13)
C7 N1 H1 126.7(12)
C6 N1 H1 126.2(12)
C7 N2 C5 104.56(12)
C7 N3 C8 121.40(13)
C7 N3 H3N 119.2(12)
C8 N3 H3N 119.4(12)
C9 N4 C10 112.50(12)
C9 N4 C12 111.35(12)
C10 N4 C12 111.11(12)
C6 C1 C2 117.02(16)
C6 C1 H1C 121.5
C2 C1 H1C 121.5
C1 C2 C3 121.54(16)
C1 C2 H2 119.2
C3 C2 H2 119.2
C2 C3 C4 121.17(17)
C2 C3 H3A 119.4
C4 C3 H3A 119.4
C5 C4 C3 118.15(15)
C5 C4 H4 120.9
C3 C4 H4 120.9
C4 C5 N2 130.03(14)
C4 C5 C6 119.85(14)
N2 C5 C6 110.09(13)
C1 C6 N1 132.61(15)
C1 C6 C5 122.26(15)
N1 C6 C5 105.12(13)
N2 C7 N3 124.83(14)
N2 C7 N1 113.15(14)
N3 C7 N1 122.02(14)
N3 C8 C9 113.39(12)
N3 C8 H8A 108.9
C9 C8 H8A 108.9
N3 C8 H8B 108.9
C9 C8 H8B 108.9
H8A C8 H8B 107.7
N4 C9 C8 112.06(12)
N4 C9 H9A 109.2
C8 C9 H9A 109.2
N4 C9 H9B 109.2
C8 C9 H9B 109.2
H9A C9 H9B 107.9
N4 C10 C11 111.22(14)
N4 C10 H10A 109.4
C11 C10 H10A 109.4
N4 C10 H10B 109.4
C11 C10 H10B 109.4
H10A C10 H10B 108.0
C10 C11 H11A 109.5
C10 C11 H11B 109.5
H11A C11 H11B 109.5
C10 C11 H11C 109.5
H11A C11 H11C 109.5
H11B C11 H11C 109.5
N4 C12 C13 112.16(12)
N4 C12 H12A 109.2
C13 C12 H12A 109.2
N4 C12 H12B 109.2
C13 C12 H12B 109.2
H12A C12 H12B 107.9
C14 C13 C18 118.76(16)
C14 C13 C12 121.59(15)
C18 C13 C12 119.50(14)
C15 C14 C13 121.11(18)
C15 C14 H14 119.4
C13 C14 H14 119.4
C16 C15 C14 120.08(17)
C16 C15 H15 120.0
C14 C15 H15 120.0
C17 C16 C15 118.69(17)
C17 C16 H16 120.7
C15 C16 H16 120.7
F1 C17 C16 119.71(16)
F1 C17 C18 117.43(15)
C16 C17 C18 122.85(17)
O1 C18 C17 120.15(14)
O1 C18 C13 121.40(14)
C17 C18 C13 118.45(15)

loop_
_geom_bond_atom_site_label_1
_geom_bond_atom_site_label_2
_geom_bond_distance
F1 C17 1.364(2)
O1 C18 1.3607(18)
O1 H1O 0.974(5)
O2 H2A 0.954(5)
O2 H2B 0.956(5)
N1 C7 1.3645(19)
N1 C6 1.390(2)
N1 H1 0.876(19)
N2 C7 1.3271(19)
N2 C5 1.3989(19)
N3 C7 1.349(2)
N3 C8 1.454(2)
N3 H3N 0.868(18)
N4 C9 1.4799(19)
N4 C10 1.482(2)
N4 C12 1.4820(19)
C1 C6 1.386(2)
C1 C2 1.387(3)
C1 H1C 0.9500
C2 C3 1.389(2)
C2 H2 0.9500
C3 C4 1.391(2)
C3 H3A 0.9500
C4 C5 1.389(2)
C4 H4 0.9500
C5 C6 1.403(2)
C8 C9 1.519(2)
C8 H8A 0.9900
C8 H8B 0.9900
C9 H9A 0.9900
C9 H9B 0.9900
C10 C11 1.518(2)
C10 H10A 0.9900
C10 H10B 0.9900
C11 H11A 0.9800
C11 H11B 0.9800
C11 H11C 0.9800
C12 C13 1.505(2)
C12 H12A 0.9900
C12 H12B 0.9900
C13 C14 1.396(2)
C13 C18 1.399(2)
C14 C15 1.385(3)
C14 H14 0.9500
C15 C16 1.377(3)
C15 H15 0.9500
C16 C17 1.373(3)
C16 H16 0.9500
C17 C18 1.384(2)

loop_
_geom_torsion_atom_site_label_1
_geom_torsion_atom_site_label_2
_geom_torsion_atom_site_label_3
_geom_torsion_atom_site_label_4
_geom_torsion
C6 C1 C2 C3 0.4(3)
C1 C2 C3 C4 0.6(3)
C2 C3 C4 C5 -0.8(3)
C3 C4 C5 N2 -177.99(15)
C3 C4 C5 C6 0.0(2)
C7 N2 C5 C4 176.96(16)
C7 N2 C5 C6 -1.16(16)
C2 C1 C6 N1 177.00(17)
C2 C1 C6 C5 -1.3(2)
C7 N1 C6 C1 -178.56(17)
C7 N1 C6 C5 -0.05(16)
C4 C5 C6 C1 1.1(2)
N2 C5 C6 C1 179.46(14)
C4 C5 C6 N1 -177.59(14)
N2 C5 C6 N1 0.76(16)
C5 N2 C7 N3 -178.99(14)
C5 N2 C7 N1 1.16(17)
C8 N3 C7 N2 -0.5(2)
C8 N3 C7 N1 179.34(13)
C6 N1 C7 N2 -0.72(17)
C6 N1 C7 N3 179.43(14)
C7 N3 C8 C9 72.35(18)
C10 N4 C9 C8 -140.25(13)
C12 N4 C9 C8 94.26(15)
N3 C8 C9 N4 66.19(17)
C9 N4 C10 C11 73.32(17)
C12 N4 C10 C11 -161.06(13)
C9 N4 C12 C13 -158.60(13)
C10 N4 C12 C13 75.14(16)
N4 C12 C13 C14 -149.37(15)
N4 C12 C13 C18 35.1(2)
C18 C13 C14 C15 1.0(3)
C12 C13 C14 C15 -174.52(16)
C13 C14 C15 C16 0.7(3)
C14 C15 C16 C17 -0.8(3)
C15 C16 C17 F1 178.11(16)
C15 C16 C17 C18 -1.0(3)
F1 C17 C18 O1 3.1(2)
C16 C17 C18 O1 -177.73(15)
F1 C17 C18 C13 -176.37(13)
C16 C17 C18 C13 2.8(2)
C14 C13 C18 O1 177.81(14)
C12 C13 C18 O1 -6.5(2)
C14 C13 C18 C17 -2.7(2)
C12 C13 C18 C17 172.94(14)
